data_4083481
loop_
_publ_author_name
'Kim, So Han'
'Ahn, Duseong'
'Go, Min Jeong'
'Park, Myung Hwan'
'Kim, Min'
'Lee, Junseong'
'Kim, Youngjo'

_publ_section_title
;
 Dinuclear Aluminum Complexes as Catalysts for Cycloaddition of CO2to
 Epoxides
;
_journal_issue 11
_journal_name_full Organometallics
_journal_page_first 2770
_journal_paper_doi 10.1021/om500257j
_journal_volume 33
_journal_year 2014
_chemical_formula_sum 'C18 H44 Al2 N2 O4'
_chemical_formula_weight 406.51
_chemical_name_systematic
; 
 ? 
;
_space_group_IT_number 2
_symmetry_cell_setting triclinic
_symmetry_space_group_name_Hall '-P 1'
_symmetry_space_group_name_H-M 'P -1'
_atom_sites_solution_hydrogens geom
_atom_sites_solution_primary direct
_atom_sites_solution_secondary difmap
_audit_creation_method SHELXL-97
_cell_angle_alpha 63.527(19)
_cell_angle_beta 84.114(19)
_cell_angle_gamma 74.61(2)
_cell_formula_units_Z 2
_cell_length_a 9.613(3)
_cell_length_b 11.831(4)
_cell_length_c 12.929(4)
_cell_measurement_reflns_used 848
_cell_measurement_temperature 296(2)
_cell_measurement_theta_max 26.44
_cell_measurement_theta_min 2.20
_cell_volume 1268.8(7)
_computing_cell_refinement 'Bruker SAINT'
_computing_data_collection 'Bruker APEX2'
_computing_data_reduction 'Bruker SAINT'
_computing_molecular_graphics 'Bruker SHELXTL'
_computing_publication_material 'Bruker SHELXTL'
_computing_structure_refinement 'SHELXL-97 (Sheldrick, 2008)'
_computing_structure_solution 'SHELXS-97 (Sheldrick, 2008)'
_diffrn_ambient_temperature 296(2)
_diffrn_measured_fraction_theta_full 0.907
_diffrn_measured_fraction_theta_max 0.907
_diffrn_measurement_device_type 'Bruker APEX-II CCD'
_diffrn_measurement_method '\f and \w scans'
_diffrn_radiation_monochromator graphite
_diffrn_radiation_source 'fine-focus sealed tube'
_diffrn_radiation_type MoK\a
_diffrn_radiation_wavelength 0.71073
_diffrn_reflns_av_R_equivalents 0.0661
_diffrn_reflns_av_sigmaI/netI 0.0764
_diffrn_reflns_limit_h_max 8
_diffrn_reflns_limit_h_min -7
_diffrn_reflns_limit_k_max 10
_diffrn_reflns_limit_k_min -10
_diffrn_reflns_limit_l_max 11
_diffrn_reflns_limit_l_min -11
_diffrn_reflns_number 4169
_diffrn_reflns_theta_full 17.88
_diffrn_reflns_theta_max 17.88
_diffrn_reflns_theta_min 1.76
_exptl_absorpt_coefficient_mu 0.136
_exptl_absorpt_correction_T_max 0.9932
_exptl_absorpt_correction_T_min 0.9865
_exptl_crystal_density_diffrn 1.064
_exptl_crystal_density_method 'not measured'
_exptl_crystal_F_000 448
_exptl_crystal_size_max 0.10
_exptl_crystal_size_mid 0.08
_exptl_crystal_size_min 0.05
_refine_diff_density_max 0.172
_refine_diff_density_min -0.171
_refine_diff_density_rms 0.038
_refine_ls_extinction_method none
_refine_ls_goodness_of_fit_ref 1.008
_refine_ls_hydrogen_treatment mixed
_refine_ls_matrix_type full
_refine_ls_number_parameters 253
_refine_ls_number_reflns 1553
_refine_ls_number_restraints 0
_refine_ls_restrained_S_all 1.008
_refine_ls_R_factor_all 0.0901
_refine_ls_R_factor_gt 0.0483
_refine_ls_shift/su_max 0.000
_refine_ls_shift/su_mean 0.000
_refine_ls_structure_factor_coef Fsqd
_refine_ls_weighting_details 'calc w=1/[\s^2^(Fo^2^)+(0.0764P)^2^+0.0778P] where P=(Fo^2^+2Fc^2^)/3'
_refine_ls_weighting_scheme calc
_refine_ls_wR_factor_gt 0.1163
_refine_ls_wR_factor_ref 0.1349
_reflns_number_gt 1020
_reflns_number_total 1553
_reflns_threshold_expression >2sigma(I)
_cod_data_source_file om500257j_si_002.cif
_cod_data_source_block compound1
_cod_depositor_comments
;
The following automatic conversions were performed:

'_symmetry_cell_setting' value 'Triclinic' changed to 'triclinic'
according to
/usr/data/users/saulius/crontab/automatic-downloads/rss-feeds/ACS/lib/dictionaries/cif_core.dic
dictionary named 'cif_core.dic' version 2.4.2 from 2011-04-26.

Automatic conversion script
Id: cif_fix_values 2281 2013-09-26 08:29:07Z andrius 

 Adding full bibliography for 4083481--4083484.cif.
;
_cod_original_sg_symbol_H-M 'P-1   '
_cod_database_code 4083481

loop_
_symmetry_equiv_pos_as_xyz
'x, y, z'
'-x, -y, -z'

loop_
_atom_site_label
_atom_site_type_symbol
_atom_site_fract_x
_atom_site_fract_y
_atom_site_fract_z
_atom_site_U_iso_or_equiv
_atom_site_adp_type
_atom_site_occupancy
_atom_site_symmetry_multiplicity
_atom_site_calc_flag
_atom_site_refinement_flags
Al1 Al 0.1513(2) 0.7010(2) 0.31574(16) 0.0564(8) Uani 1 1 d .
O1 O 0.2965(5) 0.7881(4) 0.2567(3) 0.0527(14) Uani 1 1 d .
N1 N 0.3284(6) 0.5452(7) 0.3028(6) 0.0611(19) Uani 1 1 d .
H101 H 0.301(6) 0.548(6) 0.234(5) 0.05(2) Uiso 1 1 d .
C1 C 0.4338(8) 0.7290(9) 0.2254(7) 0.058(2) Uani 1 1 d .
C2 C 0.5530(7) 0.7812(8) 0.2461(6) 0.093(3) Uani 1 1 d .
H2A H 0.5364 0.8728 0.1965 0.140 Uiso 1 1 calc R
H2B H 0.6450 0.7365 0.2296 0.140 Uiso 1 1 calc R
H2C H 0.5522 0.7670 0.3253 0.140 Uiso 1 1 calc R
C3 C 0.4276(7) 0.7587(8) 0.0978(6) 0.083(3) Uani 1 1 d .
H3A H 0.3474 0.7327 0.0843 0.125 Uiso 1 1 calc R
H3B H 0.5155 0.7115 0.0782 0.125 Uiso 1 1 calc R
H3C H 0.4162 0.8504 0.0509 0.125 Uiso 1 1 calc R
C4 C 0.4584(8) 0.5835(8) 0.3050(6) 0.071(2) Uani 1 1 d .
H4A H 0.5393 0.5344 0.2786 0.086 Uiso 1 1 calc R
H4B H 0.4798 0.5663 0.3831 0.086 Uiso 1 1 calc R
C5 C 0.3303(9) 0.4076(10) 0.3833(7) 0.085(3) Uani 1 1 d .
H5A H 0.2332 0.3963 0.3882 0.103 Uiso 1 1 calc R
H5B H 0.3588 0.3907 0.4597 0.103 Uiso 1 1 calc R
C6 C 0.4292(9) 0.3089(8) 0.3497(8) 0.091(3) Uani 1 1 d .
H6A H 0.5286 0.3111 0.3534 0.109 Uiso 1 1 calc R
H6B H 0.4189 0.2222 0.4019 0.109 Uiso 1 1 calc R
O3 O 0.3916(6) 0.3398(6) 0.2361(6) 0.0961(19) Uani 1 1 d .
C7 C 0.4864(10) 0.2575(10) 0.1922(8) 0.128(4) Uani 1 1 d .
H7A H 0.5807 0.2735 0.1834 0.192 Uiso 1 1 calc R
H7B H 0.4507 0.2753 0.1184 0.192 Uiso 1 1 calc R
H7C H 0.4920 0.1680 0.2449 0.192 Uiso 1 1 calc R
C8 C 0.0308(7) 0.6710(7) 0.2202(6) 0.082(3) Uani 1 1 d .
H8A H 0.0424 0.7256 0.1400 0.123 Uiso 1 1 calc R
H8B H -0.0686 0.6917 0.2402 0.123 Uiso 1 1 calc R
H8C H 0.0600 0.5813 0.2339 0.123 Uiso 1 1 calc R
C9 C 0.1507(7) 0.6148(7) 0.4858(5) 0.080(2) Uani 1 1 d .
H9A H 0.2467 0.5931 0.5153 0.120 Uiso 1 1 calc R
H9B H 0.1180 0.5368 0.5113 0.120 Uiso 1 1 calc R
H9C H 0.0872 0.6726 0.5136 0.120 Uiso 1 1 calc R
Al2 Al 0.2087(2) 0.9610(2) 0.24984(17) 0.0561(8) Uani 1 1 d .
O2 O 0.0579(5) 0.8798(4) 0.2855(3) 0.0513(14) Uani 1 1 d .
N2 N 0.0265(6) 1.1216(6) 0.2430(6) 0.0618(19) Uani 1 1 d .
H102 H -0.012(6) 1.168(6) 0.166(5) 0.07(2) Uiso 1 1 d .
C10 C -0.0900(8) 0.9474(8) 0.2882(6) 0.059(2) Uani 1 1 d .
C11 C -0.1718(7) 0.8565(8) 0.3813(6) 0.081(3) Uani 1 1 d .
H11A H -0.1745 0.7870 0.3629 0.122 Uiso 1 1 calc R
H11B H -0.2685 0.9044 0.3848 0.122 Uiso 1 1 calc R
H11C H -0.1238 0.8210 0.4547 0.122 Uiso 1 1 calc R
C12 C -0.1601(7) 1.0011(7) 0.1686(6) 0.075(2) Uani 1 1 d .
H12A H -0.1018 1.0510 0.1105 0.113 Uiso 1 1 calc R
H12B H -0.2546 1.0558 0.1664 0.113 Uiso 1 1 calc R
H12C H -0.1677 0.9300 0.1543 0.113 Uiso 1 1 calc R
C13 C -0.0826(8) 1.0581(8) 0.3156(6) 0.072(2) Uani 1 1 d .
H13A H -0.1757 1.1204 0.3005 0.086 Uiso 1 1 calc R
H13B H -0.0573 1.0243 0.3965 0.086 Uiso 1 1 calc R
C14 C 0.0467(10) 1.2304(10) 0.2636(7) 0.089(3) Uani 1 1 d .
H14A H 0.0615 1.1996 0.3458 0.107 Uiso 1 1 calc R
H14B H 0.1333 1.2549 0.2250 0.107 Uiso 1 1 calc R
C15 C -0.0748(12) 1.3468(10) 0.2232(10) 0.118(4) Uani 1 1 d .
H15A H -0.1588 1.3286 0.2701 0.142 Uiso 1 1 calc R
H15B H -0.0495 1.4181 0.2287 0.142 Uiso 1 1 calc R
O4 O -0.1048(9) 1.3802(7) 0.1077(7) 0.136(3) Uani 1 1 d .
C16 C -0.2029(13) 1.4943(11) 0.0510(10) 0.178(5) Uani 1 1 d .
H16A H -0.2955 1.4886 0.0859 0.267 Uiso 1 1 calc R
H16B H -0.2093 1.5117 -0.0285 0.267 Uiso 1 1 calc R
H16C H -0.1737 1.5635 0.0556 0.267 Uiso 1 1 calc R
C17 C 0.2594(7) 1.0724(7) 0.0924(5) 0.081(2) Uani 1 1 d .
H17A H 0.2100 1.0621 0.0374 0.121 Uiso 1 1 calc R
H17B H 0.3617 1.0477 0.0830 0.121 Uiso 1 1 calc R
H17C H 0.2313 1.1618 0.0797 0.121 Uiso 1 1 calc R
C18 C 0.3012(7) 0.9439(7) 0.3880(5) 0.080(2) Uani 1 1 d .
H18A H 0.2551 1.0168 0.4040 0.119 Uiso 1 1 calc R
H18B H 0.4016 0.9418 0.3737 0.119 Uiso 1 1 calc R
H18C H 0.2916 0.8647 0.4531 0.119 Uiso 1 1 calc R

loop_
_atom_site_aniso_label
_atom_site_aniso_U_11
_atom_site_aniso_U_22
_atom_site_aniso_U_33
_atom_site_aniso_U_23
_atom_site_aniso_U_13
_atom_site_aniso_U_12
Al1 0.0542(14) 0.063(2) 0.0513(17) -0.0174(15) 0.0044(11) -0.0275(14)
O1 0.042(3) 0.065(4) 0.053(3) -0.025(3) 0.006(2) -0.017(3)
N1 0.070(5) 0.057(6) 0.052(5) -0.014(5) -0.006(4) -0.023(4)
C1 0.044(5) 0.069(8) 0.053(7) -0.019(7) 0.009(4) -0.018(5)
C2 0.047(5) 0.124(8) 0.124(7) -0.061(6) 0.012(4) -0.038(5)
C3 0.082(6) 0.092(8) 0.062(7) -0.024(6) 0.023(4) -0.025(5)
C4 0.064(6) 0.076(8) 0.062(7) -0.025(6) -0.001(4) -0.007(5)
C5 0.109(7) 0.060(8) 0.063(7) -0.010(7) -0.001(5) -0.011(6)
C6 0.109(7) 0.054(7) 0.087(9) -0.013(6) -0.016(6) -0.010(6)
O3 0.093(4) 0.092(5) 0.094(5) -0.042(4) -0.021(4) 0.004(4)
C7 0.115(8) 0.123(10) 0.159(10) -0.090(9) 0.004(7) 0.002(7)
C8 0.066(5) 0.079(6) 0.115(7) -0.051(6) -0.014(4) -0.016(5)
C9 0.089(5) 0.075(6) 0.057(6) -0.010(5) 0.010(4) -0.028(5)
Al2 0.0586(15) 0.0626(19) 0.0452(17) -0.0125(15) -0.0008(10) -0.0316(14)
O2 0.044(3) 0.051(4) 0.060(3) -0.020(3) 0.003(2) -0.022(3)
N2 0.075(5) 0.057(5) 0.057(6) -0.019(5) -0.004(4) -0.030(4)
C10 0.049(6) 0.057(6) 0.072(7) -0.030(6) -0.002(5) -0.009(5)
C11 0.059(5) 0.098(7) 0.089(7) -0.033(6) 0.023(4) -0.047(5)
C12 0.053(4) 0.090(7) 0.084(6) -0.040(5) -0.018(4) -0.007(4)
C13 0.069(6) 0.080(7) 0.076(6) -0.042(6) -0.005(5) -0.018(5)
C14 0.111(7) 0.074(8) 0.097(8) -0.041(7) -0.013(6) -0.033(7)
C15 0.144(9) 0.073(9) 0.148(12) -0.055(9) -0.020(8) -0.021(8)
O4 0.184(7) 0.074(6) 0.114(7) -0.022(6) -0.029(5) 0.002(5)
C16 0.191(12) 0.086(10) 0.193(13) -0.024(10) -0.021(10) 0.010(9)
C17 0.102(6) 0.063(6) 0.066(6) -0.012(5) 0.000(4) -0.032(5)
C18 0.085(5) 0.079(6) 0.082(6) -0.036(5) -0.011(4) -0.026(5)

loop_
_atom_type_symbol
_atom_type_description
_atom_type_scat_dispersion_real
_atom_type_scat_dispersion_imag
_atom_type_scat_source
C C 0.0033 0.0016 'International Tables Vol C Tables 4.2.6.8 and 6.1.1.4'
H H 0.0000 0.0000 'International Tables Vol C Tables 4.2.6.8 and 6.1.1.4'
N N 0.0061 0.0033 'International Tables Vol C Tables 4.2.6.8 and 6.1.1.4'
O O 0.0106 0.0060 'International Tables Vol C Tables 4.2.6.8 and 6.1.1.4'
Al Al 0.0645 0.0514 'International Tables Vol C Tables 4.2.6.8 and 6.1.1.4'

loop_
_geom_angle_atom_site_label_1
_geom_angle_atom_site_label_2
_geom_angle_atom_site_label_3
_geom_angle
O1 Al1 O2 75.9(2)
O1 Al1 C9 113.3(2)
O2 Al1 C9 100.9(3)
O1 Al1 C8 123.5(3)
O2 Al1 C8 101.1(3)
C9 Al1 C8 122.4(3)
O1 Al1 N1 79.0(2)
O2 Al1 N1 154.3(2)
C9 Al1 N1 94.0(3)
C8 Al1 N1 88.2(3)
O1 Al1 Al2 39.56(16)
O2 Al1 Al2 36.96(13)
C9 Al1 Al2 106.1(2)
C8 Al1 Al2 122.8(2)
N1 Al1 Al2 118.5(2)
C1 O1 Al1 122.4(4)
C1 O1 Al2 134.2(4)
Al1 O1 Al2 103.4(2)
C4 N1 C5 114.8(6)
C4 N1 Al1 104.7(5)
C5 N1 Al1 118.4(5)
O1 C1 C4 105.2(6)
O1 C1 C3 108.9(6)
C4 C1 C3 112.3(7)
O1 C1 C2 110.5(6)
C4 C1 C2 109.8(7)
C3 C1 C2 110.0(6)
N1 C4 C1 107.9(6)
N1 C5 C6 114.6(7)
O3 C6 C5 107.7(7)
C6 O3 C7 112.3(7)
O2 Al2 O1 75.3(2)
O2 Al2 C17 124.6(2)
O1 Al2 C17 100.4(3)
O2 Al2 C18 113.2(2)
O1 Al2 C18 100.0(3)
C17 Al2 C18 121.7(3)
O2 Al2 N2 79.4(2)
O1 Al2 N2 154.1(2)
C17 Al2 N2 89.4(3)
C18 Al2 N2 94.8(3)
O2 Al2 Al1 38.93(15)
O1 Al2 Al1 37.05(13)
C17 Al2 Al1 122.9(2)
C18 Al2 Al1 105.6(2)
N2 Al2 Al1 118.29(19)
C10 O2 Al2 122.6(4)
C10 O2 Al1 133.3(4)
Al2 O2 Al1 104.1(2)
C13 N2 C14 113.8(6)
C13 N2 Al2 104.7(5)
C14 N2 Al2 121.6(5)
O2 C10 C13 105.3(5)
O2 C10 C11 110.6(6)
C13 C10 C11 110.7(6)
O2 C10 C12 108.7(6)
C13 C10 C12 110.7(6)
C11 C10 C12 110.8(6)
N2 C13 C10 108.5(6)
C15 C14 N2 114.3(7)
O4 C15 C14 107.4(9)
C16 O4 C15 116.1(10)

loop_
_geom_bond_atom_site_label_1
_geom_bond_atom_site_label_2
_geom_bond_distance
Al1 O1 1.854(4)
Al1 O2 1.940(5)
Al1 C9 1.968(6)
Al1 C8 1.973(6)
Al1 N1 2.208(6)
Al1 Al2 2.994(3)
O1 C1 1.431(8)
O1 Al2 1.960(5)
N1 C4 1.445(8)
N1 C5 1.487(9)
C1 C4 1.527(9)
C1 C3 1.530(8)
C1 C2 1.534(8)
C5 C6 1.494(10)
C6 O3 1.407(8)
O3 C7 1.421(9)
Al2 O2 1.856(4)
Al2 C17 1.966(7)
Al2 C18 1.982(6)
Al2 N2 2.191(7)
O2 C10 1.439(7)
N2 C13 1.460(8)
N2 C14 1.488(9)
C10 C13 1.521(9)
C10 C11 1.524(8)
C10 C12 1.536(8)
C14 C15 1.471(10)
C15 O4 1.404(9)
O4 C16 1.354(10)
